data_1521893
loop_
_publ_author_name
'Schmedt auf der Guenne, J.'
'Eckert, H.'
'Kaczmarek, S.'
'van Wuellen, L.'
'Paschke, D.'
'Foecker, A.J.'
'Jeitschko, W.'

_publ_section_title
;
 Solid state NMR connectivity studies in dipolarly coupled inorganic
 networks: crystal structure and site assignments for the lithium
 polyphosphide Li P5
;
_journal_name_full 'Journal of Solid State Chemistry'
_journal_page_first 341
_journal_page_last 349
_journal_volume 147
_journal_year 1999
_chemical_formula_sum 'Li P5'
_space_group_IT_number 62
_symmetry_space_group_name_Hall '-P 2c 2n'
_symmetry_space_group_name_H-M 'P n a m'
_cell_angle_alpha 90
_cell_angle_beta 90
_cell_angle_gamma 90
_cell_formula_units_Z 4
_cell_length_a 10.437
_cell_length_b 6.5892
_cell_length_c 6.549
_cell_volume 450.384
_citation_journal_id_ASTM JSSCBI
_cod_data_source_file SchmedtaufderGuenne_JSSCBI_1999_312.cif
_cod_data_source_block Li1P5
_cod_original_cell_volume 450.3844
_cod_original_sg_symbol_Hall '-P 2ac 2n (-x,z,y)'
_cod_original_formula_sum 'Li1 P5'
_cod_database_code 1521893

loop_
_symmetry_equiv_pos_as_xyz
x,y,z
-x+1/2,y+1/2,-z
x+1/2,-y+1/2,-z+1/2
-x,-y,z+1/2
-x,-y,-z
x-1/2,-y-1/2,z
-x-1/2,y-1/2,z-1/2
x,y,-z-1/2

loop_
_atom_site_label
_atom_site_type_symbol
_atom_site_fract_x
_atom_site_fract_y
_atom_site_fract_z
_atom_site_occupancy
_atom_site_U_iso_or_equiv
P3 P 0.19099 0.4436 0.75 1 0.0
P2 P 0.1938 0.4222 0.25 1 0.0
P1 P 0.08923 0.5929 0.4925 1 0.0
Li1 Li+1 0.08 0.045 0.632 0.5 0.0
P4 P 0.1287 0.1093 0.25 1 0.0
